data_4065646
loop_
_publ_author_name
'Nguyen, Minh-Hai'
'Yip, John H. K.'

_publ_section_title
;
 Gold(I) and Platinum(II) Tetracenes and Tetracenyldiacetylides:
 Structural and Fluorescence Color Changes Induced by \s-Metalation
;
_journal_issue 11
_journal_name_full Organometallics
_journal_page_first 2422
_journal_paper_doi 10.1021/om100046h
_journal_volume 29
_journal_year 2010
_chemical_formula_sum 'C28 H28 Au2 P2'
_chemical_formula_weight 820.38
_chemical_name_common 5
_chemical_name_systematic
; 
 ? 
;
_space_group_IT_number 160
_symmetry_cell_setting rhombohedral
_symmetry_space_group_name_Hall 'R 3 -2"'
_symmetry_space_group_name_H-M 'R 3 m :H'
_atom_sites_solution_hydrogens geom
_atom_sites_solution_primary direct
_atom_sites_solution_secondary difmap
_audit_creation_method SHELXL-97
_cell_angle_alpha 90.00
_cell_angle_beta 90.00
_cell_angle_gamma 120.00
_cell_formula_units_Z 9
_cell_length_a 32.5214(12)
_cell_length_b 32.5214(12)
_cell_length_c 8.7601(7)
_cell_measurement_reflns_used 5556
_cell_measurement_temperature 100(2)
_cell_measurement_theta_max 26.26
_cell_measurement_theta_min 2.17
_cell_volume 8023.8(8)
_computing_cell_refinement 'Bruker SMART'
_computing_data_collection 'Bruker SMART'
_computing_data_reduction 'Bruker SAINT'
_computing_molecular_graphics 'Bruker SHELXTL'
_computing_publication_material 'Bruker SHELXTL'
_computing_structure_refinement 'SHELXL-97 (Sheldrick, 1997)'
_computing_structure_solution 'SHELXS-97 (Sheldrick, 1990)'
_diffrn_ambient_temperature 100(2)
_diffrn_measured_fraction_theta_full 1.000
_diffrn_measured_fraction_theta_max 1.000
_diffrn_measurement_device_type 'CCD area detector'
_diffrn_measurement_method 'phi and omega scans'
_diffrn_radiation_monochromator graphite
_diffrn_radiation_source 'fine-focus sealed tube'
_diffrn_radiation_type MoK\a
_diffrn_radiation_wavelength 0.71073
_diffrn_reflns_av_R_equivalents 0.0433
_diffrn_reflns_av_sigmaI/netI 0.0444
_diffrn_reflns_limit_h_max 42
_diffrn_reflns_limit_h_min -38
_diffrn_reflns_limit_k_max 29
_diffrn_reflns_limit_k_min -42
_diffrn_reflns_limit_l_max 11
_diffrn_reflns_limit_l_min -11
_diffrn_reflns_number 19070
_diffrn_reflns_theta_full 27.48
_diffrn_reflns_theta_max 27.48
_diffrn_reflns_theta_min 1.25
_exptl_absorpt_coefficient_mu 8.318
_exptl_absorpt_correction_T_max 0.3495
_exptl_absorpt_correction_T_min 0.0679
_exptl_absorpt_correction_type 'Sadabs, (Sheldrick 2001)'
_exptl_crystal_colour RED
_exptl_crystal_density_diffrn 1.528
_exptl_crystal_density_meas ?
_exptl_crystal_density_method 'not measured'
_exptl_crystal_description ROD
_exptl_crystal_F_000 3456
_exptl_crystal_size_max 0.70
_exptl_crystal_size_mid 0.36
_exptl_crystal_size_min 0.16
_refine_diff_density_max 4.302
_refine_diff_density_min -0.845
_refine_diff_density_rms 0.294
_refine_ls_abs_structure_details 'Flack H D (1983), Acta Cryst. A39, 876-881'
_refine_ls_abs_structure_Flack -0.001(19)
_refine_ls_extinction_method none
_refine_ls_goodness_of_fit_ref 1.084
_refine_ls_hydrogen_treatment mixed
_refine_ls_matrix_type full
_refine_ls_number_parameters 167
_refine_ls_number_reflns 4288
_refine_ls_number_restraints 28
_refine_ls_restrained_S_all 1.082
_refine_ls_R_factor_all 0.0560
_refine_ls_R_factor_gt 0.0515
_refine_ls_shift/su_max 0.001
_refine_ls_shift/su_mean 0.000
_refine_ls_structure_factor_coef Fsqd
_refine_ls_weighting_details 'calc w=1/[\s^2^(Fo^2^)+(0.0916P)^2^+0.0000P] where P=(Fo^2^+2Fc^2^)/3'
_refine_ls_weighting_scheme calc
_refine_ls_wR_factor_gt 0.1295
_refine_ls_wR_factor_ref 0.1325
_reflns_number_gt 3988
_reflns_number_total 4288
_reflns_threshold_expression >2sigma(I)
_cod_data_source_file om100046h_si_004.cif
_cod_data_source_block 8541
_cod_depositor_comments
;
The following automatic conversions were performed:

'_symmetry_cell_setting' value 'Rhombohedral' changed to
'rhombohedral' according to
/home/saulius/struct/CIF-dictionaries/cif_core.dic dictionary named
'cif_core.dic' version 2.4.1 from 2010-06-29.

Automatic conversion script
Id: cif_fix_values 1715 2011-07-08 13:25:40Z adriana 

The following automatic conversions were performed:

'_exptl_crystal_density_meas' value 'Not' was changed to '?' - the
value is perceived as not measured.

Automatic conversion script
Id: cif_fix_values 3008 2015-01-20 13:52:24Z robertas 
;
_cod_original_sg_symbol_H-M R3m
_cod_database_code 4065646

loop_
_symmetry_equiv_pos_as_xyz
'x, y, z'
'-y, x-y, z'
'-x+y, -x, z'
'-y, -x, z'
'-x+y, y, z'
'x, x-y, z'
'x+2/3, y+1/3, z+1/3'
'-y+2/3, x-y+1/3, z+1/3'
'-x+y+2/3, -x+1/3, z+1/3'
'-y+2/3, -x+1/3, z+1/3'
'-x+y+2/3, y+1/3, z+1/3'
'x+2/3, x-y+1/3, z+1/3'
'x+1/3, y+2/3, z+2/3'
'-y+1/3, x-y+2/3, z+2/3'
'-x+y+1/3, -x+2/3, z+2/3'
'-y+1/3, -x+2/3, z+2/3'
'-x+y+1/3, y+2/3, z+2/3'
'x+1/3, x-y+2/3, z+2/3'

loop_
_atom_site_label
_atom_site_type_symbol
_atom_site_fract_x
_atom_site_fract_y
_atom_site_fract_z
_atom_site_U_iso_or_equiv
_atom_site_adp_type
_atom_site_occupancy
_atom_site_symmetry_multiplicity
_atom_site_calc_flag
_atom_site_refinement_flags
_atom_site_disorder_assembly
_atom_site_disorder_group
Au1 Au 0.305658(12) 0.329699(14) 0.32911(11) 0.04215(14) Uani 1 1 d D . .
P1 P 0.25814(17) 0.25076(14) 0.2757(4) 0.0350(12) Uani 0.643(13) 1 d PDU A 1
C12 C 0.2012(4) 0.2201(5) 0.3730(16) 0.039(3) Uani 0.643(13) 1 d PDU A 1
H12D H 0.1850 0.2385 0.3625 0.059 Uiso 0.643(13) 1 calc PR A 1
H12E H 0.2064 0.2167 0.4814 0.059 Uiso 0.643(13) 1 calc PR A 1
H12F H 0.1817 0.1886 0.3276 0.059 Uiso 0.643(13) 1 calc PR A 1
C13 C 0.2399(8) 0.2417(7) 0.0768(11) 0.045(5) Uani 0.643(13) 1 d PDU A 1
H13D H 0.2136 0.2091 0.0629 0.068 Uiso 0.643(13) 1 calc PR A 1
H13E H 0.2667 0.2467 0.0125 0.068 Uiso 0.643(13) 1 calc PR A 1
H13F H 0.2296 0.2642 0.0478 0.068 Uiso 0.643(13) 1 calc PR A 1
C14 C 0.2852(8) 0.2144(6) 0.307(2) 0.058(5) Uani 0.643(13) 1 d PD A 1
H14D H 0.2614 0.1809 0.2923 0.087 Uiso 0.643(13) 1 calc PR A 1
H14E H 0.2976 0.2192 0.4113 0.087 Uiso 0.643(13) 1 calc PR A 1
H14F H 0.3112 0.2235 0.2342 0.087 Uiso 0.643(13) 1 calc PR A 1
P1A P 0.2383(4) 0.2601(3) 0.2521(9) 0.058(4) Uani 0.357(13) 1 d PD A 2
C12A C 0.2159(13) 0.2115(10) 0.388(3) 0.060 Uiso 0.357(13) 1 d PD A 2
H12A H 0.1833 0.1876 0.3605 0.090 Uiso 0.357(13) 1 calc PR A 2
H12B H 0.2163 0.2235 0.4906 0.090 Uiso 0.357(13) 1 calc PR A 2
H12C H 0.2361 0.1970 0.3857 0.090 Uiso 0.357(13) 1 calc PR A 2
C13A C 0.245(2) 0.2325(19) 0.082(3) 0.060 Uiso 0.357(13) 1 d PD A 2
H13A H 0.2256 0.1979 0.0899 0.090 Uiso 0.357(13) 1 calc PR A 2
H13B H 0.2788 0.2410 0.0712 0.090 Uiso 0.357(13) 1 calc PR A 2
H13C H 0.2358 0.2436 -0.0080 0.090 Uiso 0.357(13) 1 calc PR A 2
C14A C 0.1860(13) 0.2636(16) 0.209(4) 0.080 Uiso 0.357(13) 1 d PD A 2
H14A H 0.1944 0.2906 0.1405 0.120 Uiso 0.357(13) 1 calc PR A 2
H14B H 0.1726 0.2680 0.3036 0.120 Uiso 0.357(13) 1 calc PR A 2
H14C H 0.1624 0.2342 0.1589 0.120 Uiso 0.357(13) 1 calc PR A 2
C1 C 0.3541(3) 0.3966(3) 0.3619(10) 0.0350(18) Uani 1 1 d . A .
C2 C 0.3866(4) 0.4387(4) 0.3694(12) 0.042(2) Uani 1 1 d . . .
C3 C 0.3943(5) 0.5634(5) 0.5404(18) 0.071(4) Uani 1 1 d . . .
H3 H 0.3667 0.5623 0.5812 0.085 Uiso 1 1 calc R . .
C4 C 0.3914(4) 0.5239(4) 0.4839(13) 0.052(2) Uani 1 1 d . A .
H4 H 0.3619 0.4949 0.4863 0.062 Uiso 1 1 calc R . .
C5 C 0.4322(4) 0.5248(3) 0.4200(11) 0.043(2) Uani 1 1 d . . .
C6 C 0.4298(3) 0.4828(3) 0.3562(11) 0.0383(19) Uani 1 1 d . A .
C7 C 0.4697(3) 0.4854(3) 0.2825(10) 0.0350(18) Uani 1 1 d . . .
C8 C 0.4678(4) 0.4471(4) 0.2061(11) 0.043(2) Uani 1 1 d . A .
H8 H 0.4386 0.4179 0.2033 0.052 Uiso 1 1 calc R . .
C9 C 0.5076(3) 0.4504(4) 0.1330(11) 0.042(2) Uani 1 1 d . . .
C10 C 0.5047(4) 0.4104(4) 0.0566(12) 0.048(2) Uani 1 1 d . A .
H10 H 0.4754 0.3813 0.0534 0.058 Uiso 1 1 calc R . .
C11 C 0.5436(4) 0.4138(4) -0.0117(16) 0.061(3) Uani 1 1 d . . .
H11 H 0.5417 0.3868 -0.0600 0.073 Uiso 1 1 calc R A .

loop_
_atom_site_aniso_label
_atom_site_aniso_U_11
_atom_site_aniso_U_22
_atom_site_aniso_U_33
_atom_site_aniso_U_23
_atom_site_aniso_U_13
_atom_site_aniso_U_12
Au1 0.0387(2) 0.03346(19) 0.03918(19) -0.00140(13) 0.00707(16) 0.00673(15)
P1 0.036(2) 0.032(2) 0.033(2) -0.0007(14) -0.0034(15) 0.0137(16)
C12 0.022(6) 0.034(7) 0.045(8) -0.002(5) 0.005(5) 0.001(5)
C13 0.052(10) 0.038(10) 0.021(6) -0.005(5) 0.002(6) 0.003(7)
C14 0.094(15) 0.040(9) 0.050(10) 0.009(7) 0.005(9) 0.042(10)
P1A 0.062(7) 0.049(5) 0.033(4) -0.001(3) 0.009(4) 0.006(4)
C1 0.034(4) 0.023(4) 0.035(4) -0.001(3) -0.002(3) 0.005(3)
C2 0.047(5) 0.033(5) 0.047(5) -0.007(4) -0.002(4) 0.021(4)
C3 0.043(6) 0.072(8) 0.098(10) -0.014(7) 0.012(6) 0.028(6)
C4 0.041(5) 0.041(5) 0.067(7) 0.007(5) 0.011(5) 0.016(4)
C5 0.045(5) 0.034(5) 0.041(5) -0.002(4) -0.010(4) 0.013(4)
C6 0.034(4) 0.037(5) 0.038(5) 0.002(4) -0.006(4) 0.013(4)
C7 0.032(4) 0.033(4) 0.037(4) 0.002(3) -0.003(3) 0.015(4)
C8 0.039(5) 0.040(5) 0.042(5) 0.003(4) -0.004(4) 0.013(4)
C9 0.044(5) 0.044(5) 0.037(4) 0.006(4) -0.001(4) 0.022(4)
C10 0.036(5) 0.040(5) 0.061(6) 0.000(5) 0.002(4) 0.013(4)
C11 0.055(7) 0.035(5) 0.082(8) -0.011(5) 0.003(6) 0.015(5)

loop_
_atom_type_symbol
_atom_type_description
_atom_type_scat_dispersion_real
_atom_type_scat_dispersion_imag
_atom_type_scat_source
C C 0.0033 0.0016 'International Tables Vol C Tables 4.2.6.8 and 6.1.1.4'
H H 0.0000 0.0000 'International Tables Vol C Tables 4.2.6.8 and 6.1.1.4'
P P 0.1023 0.0942 'International Tables Vol C Tables 4.2.6.8 and 6.1.1.4'
Au Au -2.0133 8.8022 'International Tables Vol C Tables 4.2.6.8 and 6.1.1.4'

loop_
_geom_angle_atom_site_label_1
_geom_angle_atom_site_label_2
_geom_angle_atom_site_label_3
_geom_angle
_geom_angle_site_symmetry_1
_geom_angle_site_symmetry_3
C1 Au1 P1 171.6(3) . .
C1 Au1 P1A 164.1(5) . .
P1 Au1 P1A 21.6(3) . .
C1 Au1 Au1 86.3(3) . 8
P1 Au1 Au1 93.40(12) . 8
P1A Au1 Au1 107.4(3) . 8
C1 Au1 Au1 77.5(3) . 15_554
P1 Au1 Au1 96.92(10) . 15_554
P1A Au1 Au1 97.54(19) . 15_554
Au1 Au1 Au1 134.230(18) 8 15_554
C14 P1 C13 105.3(9) . .
C14 P1 C12 105.4(9) . .
C13 P1 C12 101.6(9) . .
C14 P1 Au1 115.2(7) . .
C13 P1 Au1 111.2(7) . .
C12 P1 Au1 116.8(5) . .
C14A P1A C12A 102.3(14) . .
C14A P1A C13A 102.5(15) . .
C12A P1A C13A 101.7(15) . .
C14A P1A Au1 117.3(17) . .
C12A P1A Au1 115.5(14) . .
C13A P1A Au1 115(2) . .
C2 C1 Au1 173.9(8) . .
C1 C2 C6 166.1(10) . .
C4 C3 C3 121.1(7) . 4_665
C3 C4 C5 120.5(11) . .
C5 C5 C4 118.4(6) 4_665 .
C5 C5 C6 120.0(6) 4_665 .
C4 C5 C6 121.6(9) . .
C7 C6 C2 120.8(9) . .
C7 C6 C5 120.4(9) . .
C2 C6 C5 118.7(9) . .
C8 C7 C6 122.5(9) . .
C8 C7 C7 118.2(6) . 4_665
C6 C7 C7 119.3(5) . 4_665
C7 C8 C9 121.8(9) . .
C9 C9 C8 120.0(6) 4_665 .
C9 C9 C10 119.4(6) 4_665 .
C8 C9 C10 120.6(9) . .
C11 C10 C9 120.0(10) . .
C10 C11 C11 120.6(6) . 4_665

loop_
_geom_bond_atom_site_label_1
_geom_bond_atom_site_label_2
_geom_bond_distance
_geom_bond_site_symmetry_2
Au1 C1 1.968(8) .
Au1 P1 2.287(4) .
Au1 P1A 2.327(8) .
Au1 Au1 3.2680(4) 8
Au1 Au1 3.2680(4) 15_554
P1 C14 1.814(17) .
P1 C13 1.816(8) .
P1 C12 1.817(8) .
P1A C14A 1.80(2) .
P1A C12A 1.816(10) .
P1A C13A 1.816(10) .
C1 C2 1.243(14) .
C2 C6 1.425(14) .
C3 C4 1.336(17) .
C3 C3 1.38(3) 4_665
C4 C5 1.426(15) .
C5 C5 1.399(19) 4_665
C5 C6 1.443(14) .
C6 C7 1.414(13) .
C7 C8 1.386(13) .
C7 C7 1.459(17) 4_665
C8 C9 1.402(14) .
C9 C9 1.36(2) 4_665
C9 C10 1.422(15) .
C10 C11 1.354(16) .
C11 C11 1.38(2) 4_665
